data_4108844
loop_
_publ_author_name
'Hironobu Kanemitsu'
'Keiji Uehara'
'Shunichi Fukuzumi'
'Seiji Ogo'

_publ_section_title
;
 Isolation and Crystal Structures of Both Enol and Keto Tautomer
 Intermediates in a Hydration of an Alkyne-Carboxylic Acid Ester Catalyzed
 by Iridium Complexes in Water
;
_journal_name_full 'Journal of the American Chemical Society'
_journal_page_first 17141
_journal_page_last 17147
_journal_paper_doi 10.1021/ja807254d
_journal_volume 130
_journal_year 2008
_chemical_formula_sum 'C27 H32 F3 Ir N2 O6 S'
_chemical_formula_weight 761.83
_space_group_IT_number 2
_symmetry_cell_setting triclinic
_symmetry_Int_Tables_number 2
_symmetry_space_group_name_Hall '-P 1'
_symmetry_space_group_name_H-M 'P -1'
_cell_angle_alpha 110.076(4)
_cell_angle_beta 103.100(2)
_cell_angle_gamma 98.843(2)
_cell_formula_units_Z 2
_cell_length_a 10.566(3)
_cell_length_b 11.450(3)
_cell_length_c 13.400(3)
_cell_measurement_reflns_used 4586
_cell_measurement_temperature 123.2
_cell_measurement_theta_max 27.5
_cell_measurement_theta_min 3.5
_cell_volume 1434.7(6)
_computing_cell_refinement CRYSTALCLEAR
_computing_data_collection CRYSTALCLEAR
_computing_data_reduction 'teXsan Ver. 2.0'
_computing_publication_material 'teXsan Ver. 2.0'
_computing_structure_refinement 'teXsan Ver. 2.0'
_computing_structure_solution 'DIRDIF94 (PATTY)'
_diffrn_detector_area_resol_mean 28.57
_diffrn_measured_fraction_theta_full 0.9500
_diffrn_measured_fraction_theta_max 0.9500
_diffrn_measurement_device_type 'Rigaku/MSC Saturn CCD'
_diffrn_measurement_method \w
_diffrn_radiation_type 'Mo K\a'
_diffrn_radiation_wavelength 0.7107
_diffrn_reflns_av_R_equivalents 0.027
_diffrn_reflns_limit_h_max 13
_diffrn_reflns_limit_h_min -12
_diffrn_reflns_limit_k_max 14
_diffrn_reflns_limit_k_min -14
_diffrn_reflns_limit_l_max 11
_diffrn_reflns_limit_l_min -17
_diffrn_reflns_number 11343
_diffrn_reflns_theta_full 27.48
_diffrn_reflns_theta_max 27.48
_exptl_absorpt_coefficient_mu 4.801
_exptl_absorpt_correction_T_max 0.658
_exptl_absorpt_correction_T_min 0.483
_exptl_absorpt_correction_type integration
_exptl_absorpt_process_details '(Higashi, 1999)'
_exptl_crystal_colour Orange
_exptl_crystal_density_diffrn 1.763
_exptl_crystal_description Prism
_exptl_crystal_F_000 752.00
_exptl_crystal_size_max 0.150
_exptl_crystal_size_mid 0.150
_exptl_crystal_size_min 0.050
_refine_diff_density_max 0.26
_refine_diff_density_min -0.33
_refine_ls_extinction_method none
_refine_ls_goodness_of_fit_ref 0.968
_refine_ls_hydrogen_treatment noref
_refine_ls_number_parameters 361
_refine_ls_number_reflns 6240
_refine_ls_R_factor_gt 0.0302
_refine_ls_shift/su_max 0.0005
_refine_ls_structure_factor_coef Fsqd
_refine_ls_weighting_details 'w = 1/[\s^2^(Fo^2^) + (0.03000(Max(Fo^2^,0) + 2Fc^2^)/3)^2^]'
_refine_ls_weighting_scheme calc
_refine_ls_wR_factor_ref 0.0760
_reflns_number_gt 5551
_reflns_number_total 6240
_reflns_threshold_expression F^2^>2.0\s(F^2^)
_cod_data_source_file ja807254d_si_001.cif
_cod_data_source_block '_Ir(CpMe5)(bpy)(TET)CF3SO3'
_cod_original_sg_symbol_H-M 'P -1 '
_cod_original_formula_sum 'C27 H32 F3 Ir N2 O6 S '
_cod_database_code 4108844

loop_
_symmetry_equiv_pos_as_xyz
x,y,z
-x,-y,-z

loop_
_atom_site_label
_atom_site_type_symbol
_atom_site_fract_x
_atom_site_fract_y
_atom_site_fract_z
_atom_site_U_iso_or_equiv
_atom_site_adp_type
_atom_site_occupancy
_atom_site_symmetry_multiplicity
_atom_site_calc_flag
Ir(1) Ir 0.19604(2) 0.42287(1) 0.19898(1) 0.01247(4) Uani 1.00 1 d
S(1) S 0.4883(1) 0.0920(1) 0.8247(1) 0.0318(3) Uani 1.00 1 d
F(1) F 0.4494(5) 0.0418(5) 0.6127(3) 0.081(2) Uani 1.00 1 d
F(2) F 0.2678(4) 0.0420(4) 0.6613(4) 0.068(1) Uani 1.00 1 d
F(3) F 0.4080(4) 0.2169(4) 0.7007(4) 0.074(1) Uani 1.00 1 d
O(1) O 0.3764(3) 0.2085(3) 0.2018(3) 0.0278(9) Uani 1.00 1 d
O(2) O 0.1934(3) 0.4273(3) 0.4644(2) 0.0234(8) Uani 1.00 1 d
O(3) O 0.0649(3) 0.2272(3) 0.3570(3) 0.0220(8) Uani 1.00 1 d
O(4) O 0.6265(4) 0.1474(4) 0.8403(3) 0.042(1) Uani 1.00 1 d
O(5) O 0.4555(4) -0.0450(4) 0.7988(4) 0.048(1) Uani 1.00 1 d
O(6) O 0.4290(5) 0.1636(5) 0.9009(4) 0.071(2) Uani 1.00 1 d
N(1) N 0.1092(4) 0.2516(3) 0.0584(3) 0.0140(8) Uani 1.00 1 d
N(2) N -0.0020(3) 0.3758(3) 0.2013(3) 0.0138(8) Uani 1.00 1 d
C(1) C 0.3418(5) 0.1539(4) 0.3529(4) 0.023(1) Uani 1.00 1 d
C(2) C 0.3103(4) 0.2289(4) 0.2809(4) 0.019(1) Uani 1.00 1 d
C(3) C 0.2326(4) 0.3101(4) 0.2921(3) 0.0147(10) Uani 1.00 1 d
C(4) C 0.1668(4) 0.3299(4) 0.3811(3) 0.0144(10) Uani 1.00 1 d
C(5) C -0.0072(5) 0.2362(5) 0.4379(4) 0.029(1) Uani 1.00 1 d
C(6) C 0.0634(7) 0.1951(6) 0.5268(5) 0.045(2) Uani 1.00 1 d
C(7) C 0.1751(4) 0.1969(4) -0.0111(4) 0.019(1) Uani 1.00 1 d
C(8) C 0.1108(5) 0.0878(4) -0.1088(4) 0.021(1) Uani 1.00 1 d
C(9) C -0.0245(5) 0.0330(4) -0.1317(4) 0.022(1) Uani 1.00 1 d
C(10) C -0.0914(5) 0.0876(4) -0.0579(4) 0.020(1) Uani 1.00 1 d
C(11) C -0.0232(4) 0.1965(4) 0.0369(3) 0.0153(10) Uani 1.00 1 d
C(12) C -0.0836(4) 0.2638(4) 0.1216(3) 0.0145(10) Uani 1.00 1 d
C(13) C -0.2124(4) 0.2169(4) 0.1226(4) 0.019(1) Uani 1.00 1 d
C(14) C -0.2596(4) 0.2894(4) 0.2054(4) 0.021(1) Uani 1.00 1 d
C(15) C -0.1772(5) 0.4056(4) 0.2851(4) 0.021(1) Uani 1.00 1 d
C(16) C -0.0488(4) 0.4453(4) 0.2814(3) 0.016(1) Uani 1.00 1 d
C(17) C 0.3927(4) 0.5563(4) 0.2899(3) 0.0150(10) Uani 1.00 1 d
C(18) C 0.3793(4) 0.5120(4) 0.1743(4) 0.0157(10) Uani 1.00 1 d
C(19) C 0.2696(4) 0.5536(4) 0.1223(3) 0.016(1) Uani 1.00 1 d
C(20) C 0.2162(4) 0.6225(4) 0.2063(4) 0.017(1) Uani 1.00 1 d
C(21) C 0.2907(4) 0.6225(4) 0.3115(4) 0.018(1) Uani 1.00 1 d
C(22) C 0.5021(5) 0.5437(5) 0.3764(4) 0.024(1) Uani 1.00 1 d
C(23) C 0.4763(5) 0.4510(5) 0.1213(4) 0.026(1) Uani 1.00 1 d
C(24) C 0.2282(5) 0.5348(5) 0.0025(4) 0.024(1) Uani 1.00 1 d
C(25) C 0.1076(5) 0.6895(4) 0.1930(4) 0.025(1) Uani 1.00 1 d
C(26) C 0.2791(5) 0.6975(4) 0.4234(4) 0.025(1) Uani 1.00 1 d
C(27) C 0.3981(6) 0.0989(6) 0.6933(6) 0.042(2) Uani 1.00 1 d
H(1) H 0.3124 0.1755 0.1296 0.0328 Uiso 1.00 1 calc
H(2) H 0.4358 0.1789 0.3895 0.0282 Uiso 1.00 1 calc
H(3) H 0.3149 0.0650 0.3075 0.0282 Uiso 1.00 1 calc
H(4) H 0.2949 0.1722 0.4067 0.0282 Uiso 1.00 1 calc
H(5) H -0.0112 0.3228 0.4718 0.0345 Uiso 1.00 1 calc
H(6) H -0.0952 0.1822 0.4017 0.0345 Uiso 1.00 1 calc
H(7) H 0.1520 0.2495 0.5639 0.0535 Uiso 1.00 1 calc
H(8) H 0.0678 0.1089 0.4939 0.0535 Uiso 1.00 1 calc
H(9) H 0.0151 0.2024 0.5798 0.0535 Uiso 1.00 1 calc
H(10) H 0.2689 0.2331 0.0063 0.0229 Uiso 1.00 1 calc
H(11) H 0.1586 0.0517 -0.1587 0.0257 Uiso 1.00 1 calc
H(12) H -0.0704 -0.0416 -0.1976 0.0272 Uiso 1.00 1 calc
H(13) H -0.1843 0.0504 -0.0720 0.0239 Uiso 1.00 1 calc
H(14) H -0.2670 0.1367 0.0675 0.0225 Uiso 1.00 1 calc
H(15) H -0.3475 0.2598 0.2078 0.0260 Uiso 1.00 1 calc
H(16) H -0.2081 0.4575 0.3419 0.0257 Uiso 1.00 1 calc
H(17) H 0.0084 0.5241 0.3371 0.0198 Uiso 1.00 1 calc
H(18) H 0.5764 0.6168 0.4052 0.0288 Uiso 1.00 1 calc
H(19) H 0.5301 0.4684 0.3440 0.0288 Uiso 1.00 1 calc
H(20) H 0.4691 0.5383 0.4356 0.0288 Uiso 1.00 1 calc
H(21) H 0.4690 0.4614 0.0530 0.0311 Uiso 1.00 1 calc
H(22) H 0.4557 0.3619 0.1071 0.0311 Uiso 1.00 1 calc
H(23) H 0.5651 0.4910 0.1698 0.0311 Uiso 1.00 1 calc
H(24) H 0.2551 0.6143 -0.0036 0.0292 Uiso 1.00 1 calc
H(25) H 0.1332 0.5033 -0.0274 0.0292 Uiso 1.00 1 calc
H(26) H 0.2695 0.4743 -0.0375 0.0292 Uiso 1.00 1 calc
H(27) H 0.1415 0.7676 0.1872 0.0302 Uiso 1.00 1 calc
H(28) H 0.0752 0.7072 0.2561 0.0302 Uiso 1.00 1 calc
H(29) H 0.0359 0.6360 0.1277 0.0302 Uiso 1.00 1 calc
H(30) H 0.3662 0.7332 0.4761 0.0310 Uiso 1.00 1 calc
H(31) H 0.2259 0.6425 0.4458 0.0310 Uiso 1.00 1 calc
H(32) H 0.2384 0.7649 0.4196 0.0310 Uiso 1.00 1 calc

loop_
_atom_site_aniso_label
_atom_site_aniso_U_11
_atom_site_aniso_U_22
_atom_site_aniso_U_33
_atom_site_aniso_U_12
_atom_site_aniso_U_13
_atom_site_aniso_U_23
Ir(1) 0.01186(9) 0.01171(9) 0.01126(9) 0.00109(6) 0.00299(6) 0.00260(6)
S(1) 0.0302(7) 0.0293(7) 0.0373(7) 0.0111(6) 0.0138(6) 0.0110(6)
F(1) 0.098(4) 0.111(4) 0.040(2) 0.039(3) 0.024(2) 0.027(3)
F(2) 0.033(2) 0.059(3) 0.091(3) -0.014(2) -0.015(2) 0.038(2)
F(3) 0.054(3) 0.045(2) 0.118(4) -0.000(2) -0.011(2) 0.055(3)
O(1) 0.026(2) 0.038(2) 0.025(2) 0.013(2) 0.014(1) 0.013(2)
O(2) 0.032(2) 0.016(2) 0.015(1) 0.002(1) 0.005(1) 0.000(1)
O(3) 0.024(2) 0.016(2) 0.024(2) -0.000(1) 0.015(1) 0.002(1)
O(4) 0.029(2) 0.032(2) 0.054(3) -0.002(2) 0.004(2) 0.015(2)
O(5) 0.044(3) 0.037(2) 0.077(3) 0.011(2) 0.027(2) 0.032(2)
O(6) 0.071(4) 0.092(4) 0.059(3) 0.055(3) 0.034(3) 0.018(3)
N(1) 0.016(2) 0.012(2) 0.010(2) 0.001(1) 0.002(1) 0.002(1)
N(2) 0.010(2) 0.013(2) 0.017(2) 0.001(1) 0.004(1) 0.005(1)
C(1) 0.026(2) 0.020(2) 0.024(2) 0.009(2) 0.006(2) 0.007(2)
C(2) 0.020(2) 0.017(2) 0.016(2) 0.003(2) 0.003(2) 0.005(2)
C(3) 0.015(2) 0.012(2) 0.013(2) -0.000(2) 0.003(2) 0.003(2)
C(4) 0.016(2) 0.013(2) 0.014(2) 0.006(2) 0.002(2) 0.006(2)
C(5) 0.033(3) 0.027(3) 0.033(3) 0.004(2) 0.022(2) 0.011(2)
C(6) 0.059(4) 0.056(4) 0.051(4) 0.030(3) 0.038(3) 0.038(3)
C(7) 0.021(2) 0.018(2) 0.018(2) 0.005(2) 0.008(2) 0.007(2)
C(8) 0.034(3) 0.015(2) 0.016(2) 0.007(2) 0.014(2) 0.004(2)
C(9) 0.034(3) 0.015(2) 0.014(2) 0.007(2) 0.001(2) 0.004(2)
C(10) 0.021(2) 0.020(2) 0.015(2) 0.003(2) -0.001(2) 0.006(2)
C(11) 0.016(2) 0.013(2) 0.016(2) 0.003(2) 0.002(2) 0.006(2)
C(12) 0.015(2) 0.013(2) 0.013(2) 0.002(2) 0.001(2) 0.006(2)
C(13) 0.015(2) 0.018(2) 0.020(2) 0.001(2) 0.002(2) 0.007(2)
C(14) 0.013(2) 0.025(2) 0.030(2) 0.006(2) 0.007(2) 0.014(2)
C(15) 0.020(2) 0.023(2) 0.025(2) 0.009(2) 0.009(2) 0.011(2)
C(16) 0.017(2) 0.016(2) 0.015(2) 0.006(2) 0.004(2) 0.006(2)
C(17) 0.013(2) 0.011(2) 0.018(2) -0.002(2) 0.001(2) 0.006(2)
C(18) 0.011(2) 0.014(2) 0.023(2) -0.001(2) 0.007(2) 0.009(2)
C(19) 0.014(2) 0.017(2) 0.018(2) -0.001(2) 0.003(2) 0.010(2)
C(20) 0.015(2) 0.011(2) 0.022(2) -0.002(2) 0.003(2) 0.007(2)
C(21) 0.020(2) 0.009(2) 0.020(2) -0.003(2) 0.006(2) 0.003(2)
C(22) 0.021(2) 0.024(2) 0.022(2) -0.000(2) 0.001(2) 0.011(2)
C(23) 0.021(2) 0.035(3) 0.028(2) 0.008(2) 0.013(2) 0.015(2)
C(24) 0.028(3) 0.026(2) 0.017(2) 0.003(2) 0.005(2) 0.011(2)
C(25) 0.022(2) 0.018(2) 0.034(3) 0.005(2) 0.004(2) 0.013(2)
C(26) 0.032(3) 0.014(2) 0.021(2) -0.001(2) 0.003(2) 0.002(2)
C(27) 0.035(3) 0.029(3) 0.057(4) 0.002(3) 0.005(3) 0.019(3)

loop_
_atom_type_symbol
_atom_type_description
_atom_type_scat_dispersion_real
_atom_type_scat_dispersion_imag
_atom_type_scat_source
C C 0.003 0.002
;International Tables for Crystallography
(1992, Vol. C, Tables 4.2.6.8 and 6.1.1.1)
;
H H 0.000 0.000
;International Tables for Crystallography
(1992, Vol. C, Table 6.1.1.2)
;
F F 0.017 0.010
;International Tables for Crystallography
(1992, Vol. C, Tables 4.2.6.8 and 6.1.1.1)
;
Ir Ir -1.444 7.990
;International Tables for Crystallography
(1992, Vol. C, Tables 4.2.6.8 and 6.1.1.1)
;
N N 0.006 0.003
;International Tables for Crystallography
(1992, Vol. C, Tables 4.2.6.8 and 6.1.1.1)
;
O O 0.011 0.006
;International Tables for Crystallography
(1992, Vol. C, Tables 4.2.6.8 and 6.1.1.1)
;
S S 0.125 0.123
;International Tables for Crystallography
(1992, Vol. C, Tables 4.2.6.8 and 6.1.1.1)
;

loop_
_geom_angle_atom_site_label_1
_geom_angle_atom_site_label_2
_geom_angle_atom_site_label_3
_geom_angle
_geom_angle_publ_flag
N(1) Ir(1) N(2) 76.8(1) yes
N(1) Ir(1) C(3) 87.5(1) yes
N(1) Ir(1) C(17) 138.6(1) yes
N(1) Ir(1) C(18) 105.6(1) yes
N(1) Ir(1) C(19) 100.8(1) yes
N(1) Ir(1) C(20) 127.3(1) yes
N(1) Ir(1) C(21) 164.4(1) yes
N(2) Ir(1) C(3) 85.1(1) yes
N(2) Ir(1) C(17) 144.4(1) yes
N(2) Ir(1) C(18) 162.3(1) yes
N(2) Ir(1) C(19) 124.2(1) yes
N(2) Ir(1) C(20) 100.9(1) yes
N(2) Ir(1) C(21) 109.2(2) yes
C(3) Ir(1) C(17) 91.7(2) yes
C(3) Ir(1) C(18) 112.4(2) yes
C(3) Ir(1) C(19) 150.6(2) yes
C(3) Ir(1) C(20) 145.2(2) yes
C(3) Ir(1) C(21) 107.1(2) yes
C(17) Ir(1) C(18) 37.9(2) yes
C(17) Ir(1) C(19) 63.4(2) yes
C(17) Ir(1) C(20) 63.5(2) yes
C(17) Ir(1) C(21) 38.5(2) yes
C(18) Ir(1) C(19) 38.1(1) yes
C(18) Ir(1) C(20) 63.3(2) yes
C(18) Ir(1) C(21) 64.2(2) yes
C(19) Ir(1) C(20) 37.2(2) yes
C(19) Ir(1) C(21) 63.8(2) yes
C(20) Ir(1) C(21) 38.4(2) yes
O(4) S(1) O(5) 114.6(2) yes
O(4) S(1) O(6) 116.2(3) yes
O(4) S(1) C(27) 103.8(3) yes
O(5) S(1) O(6) 114.7(3) yes
O(5) S(1) C(27) 102.1(3) yes
O(6) S(1) C(27) 102.7(3) yes
C(4) O(3) C(5) 116.9(3) yes
Ir(1) N(1) C(7) 123.5(3) yes
Ir(1) N(1) C(11) 117.0(3) yes
C(7) N(1) C(11) 119.4(4) yes
Ir(1) N(2) C(12) 117.2(3) yes
Ir(1) N(2) C(16) 123.7(3) yes
C(12) N(2) C(16) 118.9(4) yes
O(1) C(2) C(1) 112.4(4) yes
O(1) C(2) C(3) 121.5(4) yes
C(1) C(2) C(3) 126.1(4) yes
Ir(1) C(3) C(2) 126.7(3) yes
Ir(1) C(3) C(4) 114.6(3) yes
C(2) C(3) C(4) 118.6(4) yes
O(2) C(4) O(3) 121.9(4) yes
O(2) C(4) C(3) 125.9(4) yes
O(3) C(4) C(3) 112.1(3) yes
O(3) C(5) C(6) 110.5(4) yes
N(1) C(7) C(8) 121.8(4) yes
C(7) C(8) C(9) 118.8(4) yes
C(8) C(9) C(10) 119.3(4) yes
C(9) C(10) C(11) 119.6(4) yes
N(1) C(11) C(10) 121.1(4) yes
N(1) C(11) C(12) 114.2(4) yes
C(10) C(11) C(12) 124.6(4) yes
N(2) C(12) C(11) 114.4(4) yes
N(2) C(12) C(13) 121.8(4) yes
C(11) C(12) C(13) 123.7(4) yes
C(12) C(13) C(14) 118.8(4) yes
C(13) C(14) C(15) 119.3(4) yes
C(14) C(15) C(16) 119.2(4) yes
N(2) C(16) C(15) 122.0(4) yes
Ir(1) C(17) C(18) 71.7(2) yes
Ir(1) C(17) C(21) 70.8(2) yes
Ir(1) C(17) C(22) 126.7(3) yes
C(18) C(17) C(21) 109.0(4) yes
C(18) C(17) C(22) 125.3(4) yes
C(21) C(17) C(22) 125.6(4) yes
Ir(1) C(18) C(17) 70.4(2) yes
Ir(1) C(18) C(19) 72.2(2) yes
Ir(1) C(18) C(23) 129.9(3) yes
C(17) C(18) C(19) 107.7(4) yes
C(17) C(18) C(23) 124.8(4) yes
C(19) C(18) C(23) 126.9(4) yes
Ir(1) C(19) C(18) 69.7(2) yes
Ir(1) C(19) C(20) 71.4(2) yes
Ir(1) C(19) C(24) 127.9(3) yes
C(18) C(19) C(20) 108.1(4) yes
C(18) C(19) C(24) 125.0(4) yes
C(20) C(19) C(24) 126.8(4) yes
Ir(1) C(20) C(19) 71.4(2) yes
Ir(1) C(20) C(21) 68.9(2) yes
Ir(1) C(20) C(25) 127.5(3) yes
C(19) C(20) C(21) 108.3(4) yes
C(19) C(20) C(25) 127.2(4) yes
C(21) C(20) C(25) 124.5(4) yes
Ir(1) C(21) C(17) 70.7(2) yes
Ir(1) C(21) C(20) 72.7(2) yes
Ir(1) C(21) C(26) 130.1(3) yes
C(17) C(21) C(20) 106.9(4) yes
C(17) C(21) C(26) 126.4(4) yes
C(20) C(21) C(26) 125.8(4) yes
S(1) C(27) F(1) 110.3(4) yes
S(1) C(27) F(2) 112.0(4) yes
S(1) C(27) F(3) 112.2(5) yes
F(1) C(27) F(2) 108.5(6) yes
F(1) C(27) F(3) 106.6(6) yes
F(2) C(27) F(3) 107.0(5) yes

loop_
_geom_bond_atom_site_label_1
_geom_bond_atom_site_label_2
_geom_bond_distance
_geom_bond_publ_flag
Ir(1) N(1) 2.089(3) yes
Ir(1) N(2) 2.089(3) yes
Ir(1) C(3) 2.101(4) yes
Ir(1) C(17) 2.176(4) yes
Ir(1) C(18) 2.194(4) yes
Ir(1) C(19) 2.227(4) yes
Ir(1) C(20) 2.228(4) yes
Ir(1) C(21) 2.178(4) yes
S(1) O(4) 1.436(4) yes
S(1) O(5) 1.452(4) yes
S(1) O(6) 1.408(4) yes
S(1) C(27) 1.836(6) yes
F(1) C(27) 1.333(7) yes
F(2) C(27) 1.329(7) yes
F(3) C(27) 1.306(6) yes
O(1) C(2) 1.372(5) yes
O(2) C(4) 1.215(5) yes
O(3) C(4) 1.357(5) yes
O(3) C(5) 1.444(5) yes
N(1) C(7) 1.332(5) yes
N(1) C(11) 1.363(5) yes
N(2) C(12) 1.353(5) yes
N(2) C(16) 1.343(5) yes
C(1) C(2) 1.514(6) yes
C(2) C(3) 1.324(6) yes
C(3) C(4) 1.482(5) yes
C(5) C(6) 1.512(7) yes
C(7) C(8) 1.396(6) yes
C(8) C(9) 1.388(7) yes
C(9) C(10) 1.377(6) yes
C(10) C(11) 1.382(6) yes
C(11) C(12) 1.472(6) yes
C(12) C(13) 1.388(6) yes
C(13) C(14) 1.385(6) yes
C(14) C(15) 1.384(6) yes
C(15) C(16) 1.381(6) yes
C(17) C(18) 1.419(6) yes
C(17) C(21) 1.436(6) yes
C(17) C(22) 1.503(6) yes
C(18) C(19) 1.445(6) yes
C(18) C(23) 1.501(6) yes
C(19) C(20) 1.422(6) yes
C(19) C(24) 1.492(6) yes
C(20) C(21) 1.450(6) yes
C(20) C(25) 1.487(6) yes
C(21) C(26) 1.493(6) yes

loop_
_geom_contact_atom_site_label_1
_geom_contact_atom_site_label_2
_geom_contact_distance
_geom_contact_site_symmetry_2
F(1) F(1) 3.313(8) 2_656
F(1) C(1) 3.445(7) 2_656
F(2) C(5) 3.498(6) 2_556
F(2) C(6) 3.544(7) .
F(3) C(17) 3.027(6) 2_666
F(3) C(18) 3.174(6) 2_666
F(3) C(22) 3.328(6) 2_666
F(3) C(21) 3.491(6) 2_666
F(3) C(23) 3.559(7) 2_666
O(1) O(5) 2.771(5) 2_656
O(2) C(15) 3.303(5) 2_566
O(2) C(22) 3.330(6) 2_666
O(3) C(9) 3.320(5) 2_555
O(4) C(20) 3.217(6) 2_666
O(4) C(19) 3.255(6) 2_666
O(4) C(10) 3.262(6) 1_656
O(4) C(25) 3.333(6) 2_666
O(4) C(24) 3.404(6) 2_666
O(4) C(13) 3.526(6) 1_656
O(5) C(14) 3.190(6) 2_556
O(5) C(1) 3.366(6) 2_656
O(5) C(13) 3.561(6) 2_556
O(5) C(2) 3.600(6) 2_656
O(6) C(7) 3.189(6) 1_556
O(6) C(8) 3.302(7) 1_556
O(6) C(23) 3.457(7) 1_556
C(2) C(9) 3.532(7) 2_555
C(8) C(10) 3.497(6) 2_555
C(9) C(11) 3.344(6) 2_555
C(9) C(10) 3.374(6) 2_555
C(10) C(10) 3.484(9) 2_555

loop_
_geom_torsion_atom_site_label_1
_geom_torsion_atom_site_label_2
_geom_torsion_atom_site_label_3
_geom_torsion_atom_site_label_4
_geom_torsion
_geom_torsion_publ_flag
Ir(1) N(1) C(7) C(8) -175.0(3) yes
Ir(1) N(1) C(11) C(10) 175.9(3) yes
Ir(1) N(1) C(11) C(12) -3.4(4) yes
Ir(1) N(2) C(12) C(11) -5.8(4) yes
Ir(1) N(2) C(12) C(13) 173.1(3) yes
Ir(1) N(2) C(16) C(15) -174.6(3) yes
Ir(1) C(3) C(2) O(1) -1.0(6) yes
Ir(1) C(3) C(2) C(1) 176.3(3) yes
Ir(1) C(3) C(4) O(2) -67.0(5) yes
Ir(1) C(3) C(4) O(3) 109.5(3) yes
Ir(1) C(17) C(18) C(19) 62.9(3) yes
Ir(1) C(17) C(18) C(23) -125.5(4) yes
Ir(1) C(17) C(21) C(20) -64.1(3) yes
Ir(1) C(17) C(21) C(26) 126.1(4) yes
Ir(1) C(18) C(17) C(21) -61.3(3) yes
Ir(1) C(18) C(17) C(22) 122.5(4) yes
Ir(1) C(18) C(19) C(20) 61.4(3) yes
Ir(1) C(18) C(19) C(24) -122.7(4) yes
Ir(1) C(19) C(18) C(17) -61.7(3) yes
Ir(1) C(19) C(18) C(23) 126.9(4) yes
Ir(1) C(19) C(20) C(21) 59.3(3) yes
Ir(1) C(19) C(20) C(25) -123.5(4) yes
Ir(1) C(20) C(19) C(18) -60.4(3) yes
Ir(1) C(20) C(19) C(24) 123.9(4) yes
Ir(1) C(20) C(21) C(17) 62.8(3) yes
Ir(1) C(20) C(21) C(26) -127.3(4) yes
Ir(1) C(21) C(17) C(18) 61.9(3) yes
Ir(1) C(21) C(17) C(22) -121.9(4) yes
Ir(1) C(21) C(20) C(19) -60.8(3) yes
Ir(1) C(21) C(20) C(25) 121.8(4) yes
F(1) C(27) S(1) O(4) 54.3(5) yes
F(1) C(27) S(1) O(5) -65.1(5) yes
F(1) C(27) S(1) O(6) 175.8(5) yes
F(2) C(27) S(1) O(4) 175.3(4) yes
F(2) C(27) S(1) O(5) 55.9(5) yes
F(2) C(27) S(1) O(6) -63.2(5) yes
F(3) C(27) S(1) O(4) -64.4(5) yes
F(3) C(27) S(1) O(5) 176.2(5) yes
F(3) C(27) S(1) O(6) 57.1(6) yes
O(1) C(2) C(3) C(4) -178.5(4) yes
O(2) C(4) O(3) C(5) -3.0(6) yes
O(2) C(4) C(3) C(2) 110.8(5) yes
O(3) C(4) C(3) C(2) -72.7(5) yes
N(1) Ir(1) N(2) C(12) 3.1(3) yes
N(1) Ir(1) N(2) C(16) 178.1(3) yes
N(1) Ir(1) C(3) C(2) 62.8(4) yes
N(1) Ir(1) C(3) C(4) -119.6(3) yes
N(1) Ir(1) C(17) C(18) 37.5(3) yes
N(1) Ir(1) C(17) C(21) 156.0(2) yes
N(1) Ir(1) C(17) C(22) -83.4(4) yes
N(1) Ir(1) C(18) C(17) -155.3(2) yes
N(1) Ir(1) C(18) C(19) 87.7(2) yes
N(1) Ir(1) C(18) C(23) -35.8(4) yes
N(1) Ir(1) C(19) C(18) -101.6(2) yes
N(1) Ir(1) C(19) C(20) 140.2(2) yes
N(1) Ir(1) C(19) C(24) 17.6(4) yes
N(1) Ir(1) C(20) C(19) -52.2(3) yes
N(1) Ir(1) C(20) C(21) -171.2(2) yes
N(1) Ir(1) C(20) C(25) 70.9(4) yes
N(1) Ir(1) C(21) C(17) -88.6(6) yes
N(1) Ir(1) C(21) C(20) 27.0(7) yes
N(1) Ir(1) C(21) C(26) 149.6(5) yes
N(1) C(7) C(8) C(9) -2.1(7) yes
N(1) C(11) C(10) C(9) 0.6(6) yes
N(1) C(11) C(12) N(2) 6.0(5) yes
N(1) C(11) C(12) C(13) -172.9(4) yes
N(2) Ir(1) N(1) C(7) 178.7(3) yes
N(2) Ir(1) N(1) C(11) 0.3(3) yes
N(2) Ir(1) C(3) C(2) 139.8(4) yes
N(2) Ir(1) C(3) C(4) -42.6(3) yes
N(2) Ir(1) C(17) C(18) -150.4(3) yes
N(2) Ir(1) C(17) C(21) -31.8(4) yes
N(2) Ir(1) C(17) C(22) 88.8(4) yes
N(2) Ir(1) C(18) C(17) 109.3(5) yes
N(2) Ir(1) C(18) C(19) -7.7(6) yes
N(2) Ir(1) C(18) C(23) -131.2(5) yes
N(2) Ir(1) C(19) C(18) 177.2(2) yes
N(2) Ir(1) C(19) C(20) 58.9(3) yes
N(2) Ir(1) C(19) C(24) -63.7(4) yes
N(2) Ir(1) C(20) C(19) -133.8(2) yes
N(2) Ir(1) C(20) C(21) 107.2(3) yes
N(2) Ir(1) C(20) C(25) -10.8(4) yes
N(2) Ir(1) C(21) C(17) 161.1(2) yes
N(2) Ir(1) C(21) C(20) -83.4(3) yes
N(2) Ir(1) C(21) C(26) 39.3(5) yes
N(2) C(12) C(11) C(10) -173.3(4) yes
N(2) C(12) C(13) C(14) 2.2(6) yes
N(2) C(16) C(15) C(14) 1.4(7) yes
C(1) C(2) C(3) C(4) -1.2(7) yes
C(2) C(3) Ir(1) C(17) -75.7(4) yes
C(2) C(3) Ir(1) C(18) -43.0(4) yes
C(2) C(3) Ir(1) C(19) -44.9(6) yes
C(2) C(3) Ir(1) C(20) -118.1(4) yes
C(2) C(3) Ir(1) C(21) -111.6(4) yes
C(3) Ir(1) N(1) C(7) -95.8(3) yes
C(3) Ir(1) N(1) C(11) 85.9(3) yes
C(3) Ir(1) N(2) C(12) -85.5(3) yes
C(3) Ir(1) N(2) C(16) 89.5(3) yes
C(3) Ir(1) C(17) C(18) 125.7(2) yes
C(3) Ir(1) C(17) C(21) -115.8(3) yes
C(3) Ir(1) C(17) C(22) 4.8(4) yes
C(3) Ir(1) C(18) C(17) -61.5(3) yes
C(3) Ir(1) C(18) C(19) -178.5(2) yes
C(3) Ir(1) C(18) C(23) 58.0(4) yes
C(3) Ir(1) C(19) C(18) 2.8(4) yes
C(3) Ir(1) C(19) C(20) -115.4(3) yes
C(3) Ir(1) C(19) C(24) 121.9(4) yes
C(3) Ir(1) C(20) C(19) 129.0(3) yes
C(3) Ir(1) C(20) C(21) 10.0(4) yes
C(3) Ir(1) C(20) C(25) -108.0(4) yes
C(3) Ir(1) C(21) C(17) 70.4(3) yes
C(3) Ir(1) C(21) C(20) -174.1(2) yes
C(3) Ir(1) C(21) C(26) -51.5(5) yes
C(3) C(4) O(3) C(5) -179.7(4) yes
C(4) O(3) C(5) C(6) -85.7(5) yes
C(4) C(3) Ir(1) C(17) 101.9(3) yes
C(4) C(3) Ir(1) C(18) 134.6(3) yes
C(4) C(3) Ir(1) C(19) 132.7(3) yes
C(4) C(3) Ir(1) C(20) 59.5(4) yes
C(4) C(3) Ir(1) C(21) 66.0(3) yes
C(7) N(1) Ir(1) C(17) -6.0(4) yes
C(7) N(1) Ir(1) C(18) 16.9(4) yes
C(7) N(1) Ir(1) C(19) 55.8(3) yes
C(7) N(1) Ir(1) C(20) 84.9(4) yes
C(7) N(1) Ir(1) C(21) 64.2(7) yes
C(7) N(1) C(11) C(10) -2.6(6) yes
C(7) N(1) C(11) C(12) 178.2(4) yes
C(7) C(8) C(9) C(10) 0.1(7) yes
C(8) C(7) N(1) C(11) 3.3(6) yes
C(8) C(9) C(10) C(11) 0.6(6) yes
C(9) C(10) C(11) C(12) 179.8(4) yes
C(10) C(11) C(12) C(13) 7.8(6) yes
C(11) N(1) Ir(1) C(17) 175.7(3) yes
C(11) N(1) Ir(1) C(18) -161.5(3) yes
C(11) N(1) Ir(1) C(19) -122.6(3) yes
C(11) N(1) Ir(1) C(20) -93.5(3) yes
C(11) N(1) Ir(1) C(21) -114.2(6) yes
C(11) C(12) N(2) C(16) 179.0(3) yes
C(11) C(12) C(13) C(14) -179.0(4) yes
C(12) N(2) Ir(1) C(17) -171.6(3) yes
C(12) N(2) Ir(1) C(18) 103.1(5) yes
C(12) N(2) Ir(1) C(19) 97.3(3) yes
C(12) N(2) Ir(1) C(20) 129.2(3) yes
C(12) N(2) Ir(1) C(21) 168.1(3) yes
C(12) N(2) C(16) C(15) 0.3(6) yes
C(12) C(13) C(14) C(15) -0.5(6) yes
C(13) C(12) N(2) C(16) -2.2(6) yes
C(13) C(14) C(15) C(16) -1.3(7) yes
C(16) N(2) Ir(1) C(17) 3.4(5) yes
C(16) N(2) Ir(1) C(18) -82.0(6) yes
C(16) N(2) Ir(1) C(19) -87.7(3) yes
C(16) N(2) Ir(1) C(20) -55.9(3) yes
C(16) N(2) Ir(1) C(21) -16.9(4) yes
C(17) Ir(1) C(18) C(19) -117.0(3) yes
C(17) Ir(1) C(18) C(23) 119.4(5) yes
C(17) Ir(1) C(19) C(18) 37.7(2) yes
C(17) Ir(1) C(19) C(20) -80.5(3) yes
C(17) Ir(1) C(19) C(24) 156.8(4) yes
C(17) Ir(1) C(20) C(19) 80.1(3) yes
C(17) Ir(1) C(20) C(21) -38.9(2) yes
C(17) Ir(1) C(20) C(25) -156.8(4) yes
C(17) Ir(1) C(21) C(20) 115.6(4) yes
C(17) Ir(1) C(21) C(26) -121.8(5) yes
C(17) C(18) Ir(1) C(19) 117.0(3) yes
C(17) C(18) Ir(1) C(20) 80.4(3) yes
C(17) C(18) Ir(1) C(21) 37.4(2) yes
C(17) C(18) C(19) C(20) -0.3(5) yes
C(17) C(18) C(19) C(24) 175.5(4) yes
C(17) C(21) Ir(1) C(18) -36.8(2) yes
C(17) C(21) Ir(1) C(19) -79.4(3) yes
C(17) C(21) Ir(1) C(20) -115.6(4) yes
C(17) C(21) C(20) C(19) 2.0(5) yes
C(17) C(21) C(20) C(25) -175.3(4) yes
C(18) Ir(1) C(17) C(21) 118.6(3) yes
C(18) Ir(1) C(17) C(22) -120.8(5) yes
C(18) Ir(1) C(19) C(20) -118.2(4) yes
C(18) Ir(1) C(19) C(24) 119.1(5) yes
C(18) Ir(1) C(20) C(19) 37.5(2) yes
C(18) Ir(1) C(20) C(21) -81.5(3) yes
C(18) Ir(1) C(20) C(25) 160.6(4) yes
C(18) Ir(1) C(21) C(20) 78.8(3) yes
C(18) Ir(1) C(21) C(26) -158.6(5) yes
C(18) C(17) Ir(1) C(19) -38.0(2) yes
C(18) C(17) Ir(1) C(20) -79.8(3) yes
C(18) C(17) Ir(1) C(21) -118.6(3) yes
C(18) C(17) C(21) C(20) -2.2(5) yes
C(18) C(17) C(21) C(26) -172.0(4) yes
C(18) C(19) Ir(1) C(20) 118.2(4) yes
C(18) C(19) Ir(1) C(21) 80.9(3) yes
C(18) C(19) C(20) C(21) -1.1(5) yes
C(18) C(19) C(20) C(25) 176.2(4) yes
C(19) Ir(1) C(17) C(21) 80.6(3) yes
C(19) Ir(1) C(17) C(22) -158.8(4) yes
C(19) Ir(1) C(18) C(23) -123.5(5) yes
C(19) Ir(1) C(20) C(21) -119.0(4) yes
C(19) Ir(1) C(20) C(25) 123.1(5) yes
C(19) Ir(1) C(21) C(20) 36.1(2) yes
C(19) Ir(1) C(21) C(26) 158.8(5) yes
C(19) C(18) Ir(1) C(20) -36.6(2) yes
C(19) C(18) Ir(1) C(21) -79.6(3) yes
C(19) C(18) C(17) C(21) 1.6(5) yes
C(19) C(18) C(17) C(22) -174.6(4) yes
C(19) C(20) Ir(1) C(21) 119.0(4) yes
C(19) C(20) C(21) C(26) 171.9(4) yes
C(20) Ir(1) C(17) C(21) 38.8(2) yes
C(20) Ir(1) C(17) C(22) 159.4(4) yes
C(20) Ir(1) C(18) C(23) -160.2(4) yes
C(20) Ir(1) C(19) C(24) -122.7(5) yes
C(20) Ir(1) C(21) C(26) 122.6(5) yes
C(20) C(19) Ir(1) C(21) -37.3(2) yes
C(20) C(19) C(18) C(23) -171.6(4) yes
C(20) C(21) C(17) C(22) 174.0(4) yes
C(21) Ir(1) C(17) C(22) 120.6(5) yes
C(21) Ir(1) C(18) C(23) 156.8(4) yes
C(21) Ir(1) C(19) C(24) -159.9(5) yes
C(21) Ir(1) C(20) C(25) -118.0(5) yes
C(21) C(17) C(18) C(23) 173.1(4) yes
C(21) C(20) C(19) C(24) -176.8(4) yes
C(22) C(17) C(18) C(23) -3.1(7) yes
C(22) C(17) C(21) C(26) 4.2(7) yes
C(23) C(18) C(19) C(24) 4.2(7) yes
C(24) C(19) C(20) C(25) 0.5(7) yes
C(25) C(20) C(21) C(26) -5.5(7) yes
C(25) C(20) C(21) C(26) -5.5(7) yes
